data_7129585
loop_
_publ_author_name
'Fontana, Nicol\`o'
'Espinosa-Jalapa, Noel Angel'
'Seidl, Michael'
'Bauer, Jonathan O.'

_publ_section_title
;
 Hidden Silylium-Type Reactivity of a Siloxane-Based
 Phosphonium--Hydroborate Ion Pair
;
_journal_name_full 'Chemical Communications'
_journal_paper_doi 10.1039/D1CC07016A
_journal_year 2022
_chemical_formula_moiety 'C18 H2.5 B F14.5 O, 2(C4 H8 O)'
_chemical_formula_sum 'C26 H18.5 B F14.5 O3'
_chemical_formula_weight 665.236
_space_group_crystal_system monoclinic
_space_group_IT_number 14
_space_group_name_Hall '-P 2ybc'
_space_group_name_H-M_alt 'P 1 21/c 1'
_symmetry_Int_Tables_number 14
_atom_sites_solution_primary dual
_audit_creation_date 2021-07-14
_audit_creation_method
;
Olex2 1.5-alpha
(compiled 2021.06.29 svn.r12e2184c for OlexSys, GUI svn.r6374)
;
_audit_update_record
;
2021-09-02 deposited with the CCDC.	2022-01-17 downloaded from the CCDC.
;
_cell_angle_alpha 90
_cell_angle_beta 105.288(3)
_cell_angle_gamma 90
_cell_formula_units_Z 4
_cell_length_a 9.2436(3)
_cell_length_b 29.8297(7)
_cell_length_c 9.9706(3)
_cell_measurement_reflns_used 12818
_cell_measurement_temperature 123.01(10)
_cell_measurement_theta_max 32.5840
_cell_measurement_theta_min 2.2240
_cell_volume 2651.94(14)
_computing_cell_refinement 'CrysAlisPro 1.171.41.90a (Rigaku OD, 2020)'
_computing_data_collection 'CrysAlisPro 1.171.41.90a (Rigaku OD, 2020)'
_computing_data_reduction 'CrysAlisPro 1.171.41.90a (Rigaku OD, 2020)'
_computing_molecular_graphics 'Olex2 1.5-alpha (Dolomanov et al., 2009)'
_computing_publication_material 'Olex2 1.5-alpha (Dolomanov et al., 2009)'
_computing_structure_refinement 'olex2.refine 1.5-alpha (Bourhis et al., 2015)'
_computing_structure_solution 'SHELXT  (Sheldrick, 2015)'
_diffrn_ambient_environment N~2~
_diffrn_ambient_temperature 123.01(10)
_diffrn_detector 'Hybrid Pixel Array Detector'
_diffrn_detector_area_resol_mean 10.0000
_diffrn_detector_type 'HyPix-Arc 150'
_diffrn_measured_fraction_theta_full 0.9996
_diffrn_measured_fraction_theta_max 0.9948
_diffrn_measurement_details
;
List of Runs (angles in degrees, time in seconds):

  # Type    Start    End  Width  t~exp~   \w     \q     \k     \f   Frames
#--------------------------------------------------------------------------
  1  \w     11.00  48.00   0.50    4.00    --    0.14  41.00 -22.78   74
  2  \w     -8.00  38.00   0.50    4.00    --    0.14  92.00-108.20   92
  3  \w    -15.00  13.00   0.50    4.00    --    0.14 102.00 116.06   56
  4  \w     -9.00  47.00   0.50    4.00    --    0.14  19.00 120.00  112
  5  \w    -16.00  22.00   0.50    4.00    --   32.00 -42.00 -56.94   76
  6  \w    -14.00  20.00   0.50    4.00    --   32.00 -46.00 -82.40   68
  7  \w    -46.00  -9.00   0.50    4.00    --    0.14 -49.00-163.07   74
  8  \w    -22.00  15.00   0.50    4.00    --   24.00 -49.00-139.21   74
  9  \w    -13.00  15.00   0.50    4.00    --    0.14-101.00 147.51   56
;
_diffrn_measurement_device 'four-circle diffractometer'
_diffrn_measurement_device_type 'XtaLAB Synergy R, DW system, HyPix-Arc 150'
_diffrn_measurement_method '\w scans'
_diffrn_orient_matrix_type 'CrysAlisPro convention (1999,Acta A55,543-557)'
_diffrn_orient_matrix_UB_11 0.0760829000
_diffrn_orient_matrix_UB_12 0.0069489000
_diffrn_orient_matrix_UB_13 0.0173024000
_diffrn_orient_matrix_UB_21 -0.0224780000
_diffrn_orient_matrix_UB_22 0.0215429000
_diffrn_orient_matrix_UB_23 -0.0278623000
_diffrn_orient_matrix_UB_31 -0.0060145000
_diffrn_orient_matrix_UB_32 0.0072755000
_diffrn_orient_matrix_UB_33 0.0660437000
_diffrn_radiation_monochromator mirror
_diffrn_radiation_probe x-ray
_diffrn_radiation_type 'Mo K\a'
_diffrn_radiation_wavelength 0.71073
_diffrn_reflns_av_R_equivalents 0.0289
_diffrn_reflns_av_unetI/netI 0.0269
_diffrn_reflns_Laue_measured_fraction_full 0.9996
_diffrn_reflns_Laue_measured_fraction_max 0.9948
_diffrn_reflns_limit_h_max 13
_diffrn_reflns_limit_h_min -14
_diffrn_reflns_limit_k_max 45
_diffrn_reflns_limit_k_min -44
_diffrn_reflns_limit_l_max 14
_diffrn_reflns_limit_l_min -15
_diffrn_reflns_number 44425
_diffrn_reflns_point_group_measured_fraction_full 0.9996
_diffrn_reflns_point_group_measured_fraction_max 0.9948
_diffrn_reflns_theta_full 25.2417
_diffrn_reflns_theta_max 32.62
_diffrn_reflns_theta_min 2.22
_diffrn_source 'Rotating-anode X-ray tube'
_diffrn_source_type 'Rigaku (Mo) X-ray Source'
_exptl_absorpt_coefficient_mu 0.175
_exptl_absorpt_correction_T_max 0.989
_exptl_absorpt_correction_T_min 0.956
_exptl_absorpt_correction_type analytical
_exptl_absorpt_process_details
;
CrysAlisPro 1.171.41.90a (Rigaku Oxford Diffraction, 2020)
Analytical numeric absorption correction using a multifaceted crystal
model based on expressions derived by R.C. Clark & J.S. Reid.
(Clark, R. C. & Reid, J. S. (1995). Acta Cryst. A51, 887-897)
Empirical absorption correction using spherical harmonics,
implemented in SCALE3 ABSPACK scaling algorithm.
;
_exptl_crystal_colour colourless
_exptl_crystal_colour_primary colourless
_exptl_crystal_density_diffrn 1.666
_exptl_crystal_description plate
_exptl_crystal_F_000 1337.404
_exptl_crystal_recrystallization_method 'Re-crystallisation from solvent: pentane/tetrahydrofuran'
_exptl_crystal_size_max 0.443
_exptl_crystal_size_mid 0.118
_exptl_crystal_size_min 0.078
_refine_diff_density_max 0.6516
_refine_diff_density_min -0.5345
_refine_diff_density_rms 0.0749
_refine_ls_d_res_high 0.6593
_refine_ls_d_res_low 9.1537
_refine_ls_goodness_of_fit_ref 1.0261
_refine_ls_hydrogen_treatment constr
_refine_ls_matrix_type full
_refine_ls_number_constraints 54
_refine_ls_number_parameters 436
_refine_ls_number_reflns 9629
_refine_ls_number_restraints 59
_refine_ls_restrained_S_all 1.0228
_refine_ls_R_factor_all 0.0690
_refine_ls_R_factor_gt 0.0463
_refine_ls_shift/su_max -0.0008
_refine_ls_shift/su_mean 0.0000
_refine_ls_structure_factor_coef Fsqd
_refine_ls_weighting_details 'w=1/[\s^2^(Fo^2^)+(0.0582P)^2^+0.7346P] where P=(Fo^2^+2Fc^2^)/3'
_refine_ls_weighting_scheme calc
_refine_ls_wR_factor_gt 0.1156
_refine_ls_wR_factor_ref 0.1263
_reflns_Friedel_coverage 0.0
_reflns_limit_h_max 13
_reflns_limit_h_min -14
_reflns_limit_k_max 45
_reflns_limit_k_min 0
_reflns_limit_l_max 15
_reflns_limit_l_min 0
_reflns_number_gt 7025
_reflns_number_total 9629
_reflns_threshold_expression I>=2u(I)
_cod_data_source_file d1cc07016a2.cif
_cod_data_source_block nf_771_subl_thf_2_mp_abs_ana
_cod_database_code 7129585
_chemical_oxdiff_formula C26H18.5BF14.5O3
_reflns_odcompleteness_completeness 99.96
_reflns_odcompleteness_iscentric 1
_reflns_odcompleteness_theta 26.32
_olex2_refinement_description
;
1. Fixed Uiso
 At 1.2 times of:
  All C(H) groups, All C(H,H) groups, All C(H,H,H,H) groups
 At 1.5 times of:
  All O(H,H) groups
2. Restrained distances
 C24a-C23 \\sim C24b-C23 \\sim C25-C24a \\sim C25-C24b \\sim C26-C25
 with sigma of 0.005
3. Uiso/Uaniso restraints and constraints
C21b \\sim C21a \\sim C20b \\sim C20a: within 2A with sigma of 0.04 and sigma
for terminal atoms of 0.08 within 2A
C24b \\sim C24a \\sim C25: within 1.7A with sigma of 0.01 and sigma for
terminal atoms of 0.02 within 1.7A
4. Others
 Fixed Sof: F3(0.9) F8(0.8) F13(0.8) H10(0.2) H16(0.2) H19a(0.75) H19b(0.75)
 H19c(0.25) H19d(0.25) H4(0.1) H22a(0.75) H22b(0.75) H22c(0.25) H22d(0.25)
 C20a(0.75) H20a(0.75) H20b(0.75) C21a(0.75) H21a(0.75) H21b(0.75) C21b(0.25)
 H21c(0.25) H21d(0.25) C20b(0.25) H20c(0.25) H20d(0.25) H23a(0.75) H23b(0.75)
 H23c(0.25) H23d(0.25) H25a(0.75) H25b(0.75) H25c(0.25) H25d(0.25) H24c(0.25)
 H24d(0.25) C24a(0.78) C24b(0.22) H23a(0.78) H23b(0.78) H23c(0.22) H23d(0.22)
 H25a(0.78) H25b(0.78) H25c(0.22) H25d(0.22) H24a(0.78) H24b(0.78) H24c(0.22)
 H24d(0.22)
5.a Free rotating group:
 O1(H1a,H1b)
5.b Secondary CH2 refined with riding coordinates:
 C19(H19a,H19b), C19(H19c,H19d), C22(H22a,H22b), C22(H22c,H22d), C20a(H20a,
 H20b), C21a(H21a,H21b), C21b(H21c,H21d), C20b(H20c,H20d), C26(H26a,H26b),
 C23(H23a,H23b), C23(H23c,H23d), C25(H25a,H25b), C25(H25c,H25d), C24a(H24a,
 H24b), C24b(H24c,H24d)
5.c Aromatic/amide H refined with riding coordinates:
 C10(H10), C16(H16), C4(H4)
;
_olex2_submission_special_instructions 'No special instructions were received'
_oxdiff_exptl_absorpt_empirical_details
;
Empirical correction (ABSPACK) includes:
- Absorption correction using spherical harmonics
- Frame scaling
;
_oxdiff_exptl_absorpt_empirical_full_max 1.668
_oxdiff_exptl_absorpt_empirical_full_min 0.573

loop_
_space_group_symop_id
_space_group_symop_operation_xyz
1 x,y,z
2 -x,y+1/2,-z+1/2
3 -x,-y,-z
4 x,-y-1/2,z-1/2

loop_
_atom_site_label
_atom_site_type_symbol
_atom_site_fract_x
_atom_site_fract_y
_atom_site_fract_z
_atom_site_U_iso_or_equiv
_atom_site_adp_type
_atom_site_occupancy
_atom_site_refinement_flags_posn
_atom_site_refinement_flags_adp
_atom_site_disorder_group
F6 F 0.37975(10) 0.55894(3) 0.27789(8) 0.03319(18) Uani 1.000000 . . .
F11 F 0.78774(10) 0.64474(3) 0.08104(9) 0.03663(19) Uani 1.000000 . . .
F5 F 0.57957(10) 0.54387(3) 0.09515(9) 0.03596(19) Uani 1.000000 . . .
F1 F 0.85499(9) 0.63505(3) 0.46338(9) 0.03527(18) Uani 1.000000 . . .
F10 F 0.42353(10) 0.67898(3) -0.02135(9) 0.03667(19) Uani 1.000000 . . .
F15 F 0.50791(11) 0.72314(3) 0.34227(10) 0.0400(2) Uani 1.000000 . . .
O1 O 0.54062(10) 0.63604(3) 0.39638(9) 0.02322(16) Uani 1.000000 . . .
H1a H 0.5559(15) 0.6124(3) 0.4492(14) 0.0348(2) Uiso 1.000000 G . .
H1b H 0.4520(8) 0.6454(5) 0.3982(16) 0.0348(2) Uiso 1.000000 G . .
F9 F 0.14934(11) 0.66247(3) -0.17423(9) 0.0454(2) Uani 1.000000 . . .
F7 F 0.10493(11) 0.54212(4) 0.11694(10) 0.0462(2) Uani 1.000000 . . .
F12 F 0.90967(11) 0.72125(3) 0.03233(11) 0.0464(2) Uani 1.000000 . . .
F14 F 0.63119(12) 0.79952(3) 0.29121(11) 0.0485(2) Uani 1.000000 . . .
O2 O 0.27812(11) 0.65668(3) 0.41659(9) 0.02951(19) Uani 1.000000 . . .
F2 F 1.07600(10) 0.57504(4) 0.51689(11) 0.0500(3) Uani 1.000000 . . .
F4 F 0.80464(13) 0.48568(3) 0.14731(12) 0.0531(3) Uani 1.000000 . . .
O3 O 0.58346(11) 0.57037(3) 0.56262(10) 0.0326(2) Uani 1.000000 . . .
F3 F 1.05569(13) 0.50012(4) 0.35996(14) 0.0553(3) Uani 0.900000 . . 1
F8 F -0.01365(12) 0.59385(5) -0.10816(12) 0.0452(3) Uani 0.800000 . . 1
F13 F 0.83623(15) 0.79955(4) 0.13987(15) 0.0517(3) Uani 0.800000 . . 1
C1 C 0.70407(13) 0.59252(4) 0.27774(12) 0.0229(2) Uani 1.000000 . . .
C7 C 0.41595(13) 0.62054(4) 0.14046(12) 0.0220(2) Uani 1.000000 . . .
C13 C 0.64690(13) 0.67941(4) 0.22053(12) 0.0234(2) Uani 1.000000 . . .
C8 C 0.32582(14) 0.58588(4) 0.16683(12) 0.0253(2) Uani 1.000000 . . .
C14 C 0.74766(15) 0.68205(4) 0.13919(13) 0.0267(2) Uani 1.000000 . . .
C12 C 0.34982(14) 0.64512(4) 0.02139(12) 0.0257(2) Uani 1.000000 . . .
C6 C 0.69928(15) 0.55348(4) 0.20129(13) 0.0276(2) Uani 1.000000 . . .
C2 C 0.83568(14) 0.59804(4) 0.38279(14) 0.0276(2) Uani 1.000000 . . .
C18 C 0.61076(15) 0.72062(4) 0.26802(14) 0.0283(2) Uani 1.000000 . . .
C11 C 0.20632(16) 0.63693(5) -0.06140(13) 0.0309(3) Uani 1.000000 . . .
C10 C 0.12250(15) 0.60259(5) -0.02909(14) 0.0336(3) Uani 1.000000 . . .
H10 H 0.02407(15) 0.59682(5) -0.08529(14) 0.0403(3) Uiso 0.200000 R . 2
C9 C 0.18361(15) 0.57663(5) 0.08628(14) 0.0318(3) Uani 1.000000 . . .
C15 C 0.81044(15) 0.72171(5) 0.10974(15) 0.0323(3) Uani 1.000000 . . .
C3 C 0.95328(15) 0.56769(5) 0.41189(16) 0.0354(3) Uani 1.000000 . . .
C17 C 0.67160(17) 0.76093(4) 0.24060(15) 0.0341(3) Uani 1.000000 . . .
C16 C 0.77269(17) 0.76158(5) 0.16195(16) 0.0369(3) Uani 1.000000 . . .
H16 H 0.81610(17) 0.78901(5) 0.14366(16) 0.0443(4) Uiso 0.200000 R . 2
C19 C 0.16669(16) 0.68175(5) 0.31606(15) 0.0336(3) Uani 1.000000 . . .
H19a H 0.21140(16) 0.69479(5) 0.24491(15) 0.0403(3) Uiso 0.750000 R . 1
H19b H 0.08294(16) 0.66187(5) 0.26890(15) 0.0403(3) Uiso 0.750000 R . 1
H19c H 0.19625(16) 0.68531(5) 0.22817(15) 0.0403(3) Uiso 0.250000 R . 2
H19d H 0.06782(16) 0.66671(5) 0.29596(15) 0.0403(3) Uiso 0.250000 R . 2
C5 C 0.81563(18) 0.52246(4) 0.22688(17) 0.0362(3) Uani 1.000000 . . .
C4 C 0.94223(17) 0.52955(5) 0.33269(18) 0.0392(3) Uani 1.000000 . . .
H4 H 1.02157(17) 0.50829(5) 0.35110(18) 0.0470(4) Uiso 0.100000 R . 2
C23 C 0.70570(17) 0.57984(6) 0.68598(14) 0.0395(3) Uani 1.000000 D . .
C26 C 0.45353(18) 0.55453(6) 0.60564(16) 0.0403(3) Uani 1.000000 D . .
H26a H 0.36137(18) 0.57009(6) 0.55316(16) 0.0484(4) Uiso 1.000000 R . .
H26b H 0.43988(18) 0.52185(6) 0.58996(16) 0.0484(4) Uiso 1.000000 R . .
C22 C 0.2836(2) 0.67347(6) 0.55344(15) 0.0425(4) Uani 1.000000 . . .
H22a H 0.2153(2) 0.65630(6) 0.59577(15) 0.0510(4) Uiso 0.750000 R . 1
H22b H 0.3867(2) 0.67162(6) 0.61511(15) 0.0510(4) Uiso 0.750000 R . 1
H22c H 0.2444(2) 0.65051(6) 0.60642(15) 0.0510(4) Uiso 0.250000 R . 2
H22d H 0.3887(2) 0.68008(6) 0.60422(15) 0.0510(4) Uiso 0.250000 R . 2
B1 B 0.57583(15) 0.63171(4) 0.25329(13) 0.0212(2) Uani 1.000000 . . .
C20a C 0.1105(3) 0.71834(10) 0.3929(4) 0.0364(6) Uani 0.750000 . U 1
H20a H 0.1001(3) 0.74703(10) 0.3413(4) 0.0437(7) Uiso 0.750000 R . 1
H20b H 0.0128(3) 0.71030(10) 0.4095(4) 0.0437(7) Uiso 0.750000 R . 1
C25 C 0.4872(2) 0.56532(8) 0.75866(17) 0.0549(5) Uani 1.000000 D U .
C21a C 0.2340(5) 0.72116(17) 0.5296(5) 0.0417(8) Uani 0.750000 . U 1
H21a H 0.1941(5) 0.73246(17) 0.6062(5) 0.0501(9) Uiso 0.750000 R . 1
H21b H 0.3172(5) 0.74074(17) 0.5202(5) 0.0501(9) Uiso 0.750000 R . 1
C24a C 0.6578(2) 0.56323(8) 0.80851(19) 0.0417(5) Uani 0.780000 D U 1
C24b C 0.6265(7) 0.5877(3) 0.7935(6) 0.0443(16) Uani 0.220000 D U 2
C21b C 0.1910(15) 0.7153(5) 0.5411(16) 0.046(3) Uani 0.250000 . U 2
H21c H 0.0958(15) 0.7095(5) 0.5659(16) 0.056(3) Uiso 0.250000 R . 2
H21d H 0.2465(15) 0.7393(5) 0.6020(16) 0.056(3) Uiso 0.250000 R . 2
C20b C 0.1619(11) 0.7280(3) 0.3877(10) 0.0377(17) Uani 0.250000 . U 2
H20c H 0.2408(11) 0.7484(3) 0.3726(10) 0.045(2) Uiso 0.250000 R . 2
H20d H 0.0629(11) 0.7426(3) 0.3529(10) 0.045(2) Uiso 0.250000 R . 2
H23a H 0.79845(17) 0.56438(6) 0.67967(14) 0.0474(4) Uiso 0.780000 R . 1
H23b H 0.72568(17) 0.61247(6) 0.69437(14) 0.0474(4) Uiso 0.780000 R . 1
H23c H 0.77506(17) 0.55404(6) 0.71013(14) 0.0474(4) Uiso 0.220000 R . 2
H23d H 0.76294(17) 0.60671(6) 0.67206(14) 0.0474(4) Uiso 0.220000 R . 2
H25a H 0.4501(2) 0.59557(8) 0.77345(17) 0.0658(6) Uiso 0.780000 R . 1
H25b H 0.4407(2) 0.54303(8) 0.80797(17) 0.0658(6) Uiso 0.780000 R . 1
H25c H 0.4079(2) 0.58478(8) 0.77731(17) 0.0658(6) Uiso 0.220000 R . 2
H25d H 0.4927(2) 0.53749(8) 0.81384(17) 0.0658(6) Uiso 0.220000 R . 2
H24a H 0.6928(2) 0.53216(8) 0.83256(19) 0.0501(5) Uiso 0.780000 R . 1
H24b H 0.6963(2) 0.58275(8) 0.89046(19) 0.0501(5) Uiso 0.780000 R . 1
H24c H 0.6881(7) 0.5766(3) 0.8842(6) 0.0532(19) Uiso 0.220000 R . 2
H24d H 0.6103(7) 0.6202(3) 0.8022(6) 0.0532(19) Uiso 0.220000 R . 2

loop_
_atom_site_aniso_label
_atom_site_aniso_U_11
_atom_site_aniso_U_22
_atom_site_aniso_U_33
_atom_site_aniso_U_12
_atom_site_aniso_U_13
_atom_site_aniso_U_23
F6 0.0393(4) 0.0332(4) 0.0264(4) -0.0101(3) 0.0076(3) 0.0059(3)
F11 0.0482(5) 0.0310(4) 0.0392(4) -0.0010(3) 0.0264(4) 0.0015(3)
F5 0.0465(5) 0.0322(4) 0.0318(4) -0.0020(3) 0.0150(4) -0.0085(3)
F1 0.0278(4) 0.0363(4) 0.0378(4) -0.0035(3) 0.0016(3) -0.0021(3)
F10 0.0407(5) 0.0345(4) 0.0312(4) -0.0060(3) 0.0030(4) 0.0120(3)
F15 0.0446(5) 0.0278(4) 0.0540(5) 0.0047(3) 0.0245(4) -0.0023(4)
O1 0.0236(4) 0.0261(4) 0.0205(4) 0.0029(3) 0.0068(3) 0.0012(3)
F9 0.0442(5) 0.0548(6) 0.0288(4) 0.0061(4) -0.0051(4) 0.0087(4)
F7 0.0396(5) 0.0611(6) 0.0396(5) -0.0272(4) 0.0133(4) -0.0024(4)
F12 0.0434(5) 0.0489(5) 0.0533(6) -0.0089(4) 0.0240(5) 0.0161(4)
F14 0.0600(6) 0.0202(4) 0.0629(6) 0.0008(4) 0.0121(5) -0.0023(4)
O2 0.0301(5) 0.0338(5) 0.0265(4) 0.0088(4) 0.0107(4) 0.0021(4)
F2 0.0239(4) 0.0625(6) 0.0597(6) 0.0063(4) 0.0039(4) 0.0228(5)
F4 0.0761(7) 0.0293(4) 0.0686(7) 0.0105(4) 0.0447(6) -0.0033(4)
O3 0.0319(5) 0.0420(5) 0.0241(4) 0.0059(4) 0.0077(4) 0.0089(4)
F3 0.0522(7) 0.0486(6) 0.0778(8) 0.0315(5) 0.0393(6) 0.0335(6)
F8 0.0215(5) 0.0711(8) 0.0363(6) -0.0071(5) -0.0041(4) -0.0079(5)
F13 0.0563(8) 0.0296(5) 0.0664(8) -0.0155(5) 0.0113(6) 0.0161(5)
C1 0.0240(5) 0.0224(5) 0.0255(5) 0.0012(4) 0.0122(4) 0.0038(4)
C7 0.0229(5) 0.0236(5) 0.0204(5) -0.0005(4) 0.0075(4) -0.0008(4)
C13 0.0225(5) 0.0220(5) 0.0242(5) -0.0017(4) 0.0034(4) 0.0019(4)
C8 0.0271(6) 0.0295(6) 0.0198(5) -0.0038(4) 0.0074(4) -0.0004(4)
C14 0.0281(6) 0.0253(5) 0.0264(5) -0.0021(4) 0.0068(5) 0.0040(4)
C12 0.0289(6) 0.0266(5) 0.0219(5) -0.0007(4) 0.0068(5) 0.0009(4)
C6 0.0340(6) 0.0243(5) 0.0295(6) 0.0005(5) 0.0171(5) 0.0025(4)
C2 0.0241(5) 0.0286(6) 0.0320(6) 0.0009(4) 0.0107(5) 0.0061(5)
C18 0.0286(6) 0.0244(5) 0.0307(6) 0.0002(4) 0.0057(5) 0.0010(5)
C11 0.0310(6) 0.0388(7) 0.0206(5) 0.0047(5) 0.0026(5) 0.0003(5)
C10 0.0233(6) 0.0498(8) 0.0258(6) -0.0023(5) 0.0029(5) -0.0083(5)
C9 0.0292(6) 0.0404(7) 0.0284(6) -0.0114(5) 0.0122(5) -0.0065(5)
C15 0.0279(6) 0.0351(7) 0.0333(6) -0.0060(5) 0.0070(5) 0.0096(5)
C3 0.0234(6) 0.0418(7) 0.0432(8) 0.0058(5) 0.0129(6) 0.0183(6)
C17 0.0367(7) 0.0209(5) 0.0393(7) -0.0006(5) 0.0006(6) 0.0007(5)
C16 0.0350(7) 0.0268(6) 0.0427(8) -0.0095(5) -0.0011(6) 0.0102(5)
C19 0.0299(6) 0.0383(7) 0.0309(6) 0.0094(5) 0.0051(5) -0.0017(5)
C5 0.0489(8) 0.0235(6) 0.0471(8) 0.0076(5) 0.0322(7) 0.0069(5)
C4 0.0377(7) 0.0353(7) 0.0540(9) 0.0164(6) 0.0287(7) 0.0212(6)
C23 0.0328(7) 0.0563(9) 0.0277(6) 0.0088(6) 0.0049(6) 0.0073(6)
C26 0.0396(8) 0.0469(8) 0.0353(7) -0.0066(6) 0.0113(6) 0.0079(6)
C22 0.0495(9) 0.0529(9) 0.0254(6) 0.0138(7) 0.0104(6) -0.0015(6)
B1 0.0227(6) 0.0218(5) 0.0199(5) -0.0003(4) 0.0071(5) 0.0003(4)
C20a 0.0335(14) 0.0328(13) 0.0419(12) 0.0085(10) 0.0081(11) -0.0055(10)
C25 0.0498(10) 0.0870(14) 0.0324(8) -0.0031(9) 0.0191(7) 0.0102(8)
C21a 0.042(2) 0.0424(14) 0.0407(16) 0.0008(13) 0.0106(13) -0.0166(12)
C24a 0.0534(12) 0.0450(11) 0.0248(8) -0.0125(10) 0.0067(8) 0.0056(8)
C24b 0.066(4) 0.036(3) 0.030(3) -0.017(3) 0.011(2) 0.003(2)
C21b 0.054(7) 0.054(7) 0.033(4) 0.028(5) 0.014(5) -0.003(4)
C20b 0.042(5) 0.033(4) 0.038(3) 0.009(3) 0.010(4) -0.001(3)

loop_
_atom_type_symbol
_atom_type_scat_dispersion_real
_atom_type_scat_dispersion_imag
_atom_type_scat_Cromer_Mann_a1
_atom_type_scat_Cromer_Mann_a2
_atom_type_scat_Cromer_Mann_a3
_atom_type_scat_Cromer_Mann_a4
_atom_type_scat_Cromer_Mann_b1
_atom_type_scat_Cromer_Mann_b2
_atom_type_scat_Cromer_Mann_b3
_atom_type_scat_Cromer_Mann_b4
_atom_type_scat_Cromer_Mann_c
_atom_type_scat_source
_atom_type_scat_dispersion_source
B 0.00141 0.00067 2.05450 1.33260 1.09790 0.70680 23.21850 1.02100 60.34980 0.14030 -0.19320 'International Tables Volume C Table 6.1.1.4 (pp. 500-502)' 'Henke, Gullikson and Davis, At. Data and Nucl. Data Tables, 1993, 54, 2'
C 0.00347 0.00161 2.31000 1.02000 1.58860 0.86500 20.84390 10.20750 0.56870 51.65120 0.21560 'International Tables Volume C Table 6.1.1.4 (pp. 500-502)' 'Henke, Gullikson and Davis, At. Data and Nucl. Data Tables, 1993, 54, 2'
F 0.01794 0.01033 3.53920 2.64120 1.51700 1.02430 10.28250 4.29440 0.26150 26.14760 0.27760 'International Tables Volume C Table 6.1.1.4 (pp. 500-502)' 'Henke, Gullikson and Davis, At. Data and Nucl. Data Tables, 1993, 54, 2'
H 0.00000 0.00000 0.49300 0.32291 0.14019 0.04081 10.51090 26.12570 3.14236 57.79970 0.00304 'International Tables Volume C Table 6.1.1.4 (pp. 500-502)' 'Henke, Gullikson and Davis, At. Data and Nucl. Data Tables, 1993, 54, 2'
O 0.01158 0.00611 3.04850 2.28680 1.54630 0.86700 13.27710 5.70110 0.32390 32.90890 0.25080 'International Tables Volume C Table 6.1.1.4 (pp. 500-502)' 'Henke, Gullikson and Davis, At. Data and Nucl. Data Tables, 1993, 54, 2'

loop_
_exptl_crystal_face_index_h
_exptl_crystal_face_index_k
_exptl_crystal_face_index_l
_exptl_crystal_face_perp_dist
-1 5 0 0.0579
0 -5 3 0.1792
0 5 -3 0.1792
1 1 0 0.0392
-1 -1 0 0.0392
0 5 4 0.1894
-1 -5 -3 0.1489
-5 2 0 0.0357
2 -5 0 0.0457
0 1 0 0.0508
0 -1 0 0.0608
1 5 0 0.0304

loop_
_geom_angle_atom_site_label_1
_geom_angle_atom_site_label_2
_geom_angle_atom_site_label_3
_geom_angle
_geom_angle_site_symmetry_1
_geom_angle_site_symmetry_3
_geom_angle_publ_flag
C22 O2 C19 108.55(10) . . ?
C26 O3 C23 109.24(10) . . ?
C2 C1 C6 114.11(11) . . ?
B1 C1 C6 126.96(11) . . ?
B1 C1 C2 118.90(10) . . ?
C12 C7 C8 113.65(11) . . ?
B1 C7 C8 119.77(10) . . ?
B1 C7 C12 126.32(10) . . ?
C18 C13 C14 114.04(11) . . ?
B1 C13 C14 122.15(10) . . ?
B1 C13 C18 123.80(11) . . ?
C7 C8 F6 119.01(11) . . ?
C9 C8 F6 116.62(11) . . ?
C9 C8 C7 124.37(12) . . ?
C13 C14 F11 120.40(11) . . ?
C15 C14 F11 115.82(11) . . ?
C15 C14 C13 123.77(12) . . ?
C7 C12 F10 121.27(11) . . ?
C11 C12 F10 115.30(11) . . ?
C11 C12 C7 123.43(12) . . ?
C1 C6 F5 120.79(11) . . ?
C5 C6 F5 116.03(12) . . ?
C5 C6 C1 123.18(13) . . ?
C1 C2 F1 119.85(11) . . ?
C3 C2 F1 115.89(12) . . ?
C3 C2 C1 124.26(13) . . ?
C13 C18 F15 120.17(11) . . ?
C17 C18 F15 116.15(12) . . ?
C17 C18 C13 123.66(13) . . ?
C12 C11 F9 120.00(13) . . ?
C10 C11 F9 119.86(12) . . ?
C10 C11 C12 120.14(12) . . ?
C11 C10 F8 120.94(14) . . ?
C9 C10 F8 120.19(14) . . ?
C9 C10 C11 118.86(12) . . ?
C8 C9 F7 120.86(13) . . ?
C10 C9 F7 119.60(12) . . ?
C10 C9 C8 119.53(12) . . ?
C14 C15 F12 120.04(13) . . ?
C16 C15 F12 120.26(12) . . ?
C16 C15 C14 119.69(13) . . ?
C2 C3 F2 120.74(14) . . ?
C4 C3 F2 120.19(13) . . ?
C4 C3 C2 119.06(14) . . ?
C18 C17 F14 120.01(14) . . ?
C16 C17 F14 120.04(12) . . ?
C16 C17 C18 119.95(13) . . ?
C15 C16 F13 120.57(15) . . ?
C17 C16 F13 120.53(15) . . ?
C17 C16 C15 118.87(12) . . ?
C20a C19 O2 107.57(16) . . ?
C20b C19 O2 104.0(4) . . ?
C20b C19 C20a 21.3(3) . . ?
C6 C5 F4 120.08(15) . . ?
C4 C5 F4 119.84(13) . . ?
C4 C5 C6 120.07(13) . . ?
C3 C4 F3 119.38(16) . . ?
C5 C4 F3 121.30(15) . . ?
C5 C4 C3 119.32(12) . . ?
C24a C23 O3 107.14(13) . . ?
C24b C23 O3 102.8(3) . . ?
C24b C23 C24a 30.7(3) . . ?
C25 C26 O3 105.20(13) . . ?
C21a C22 O2 104.3(2) . . ?
C21b C22 O2 109.6(6) . . ?
C21b C22 C21a 18.2(5) . . ?
C1 B1 O1 104.01(9) . . ?
C7 B1 O1 106.18(9) . . ?
C7 B1 C1 116.35(10) . . ?
C13 B1 O1 107.70(9) . . ?
C13 B1 C1 109.74(9) . . ?
C13 B1 C7 112.14(9) . . ?
C21a C20a C19 102.5(3) . . ?
C24a C25 C26 103.92(14) . . ?
C24b C25 C26 106.4(2) . . ?
C24b C25 C24a 30.7(3) . . ?
C20a C21a C22 102.4(3) . . ?
C25 C24a C23 102.98(14) . . ?
C25 C24b C23 110.1(4) . . ?
C20b C21b C22 103.5(9) . . ?
C21b C20b C19 102.7(8) . . ?

loop_
_geom_bond_atom_site_label_1
_geom_bond_atom_site_label_2
_geom_bond_distance
_geom_bond_site_symmetry_2
_geom_bond_publ_flag
F6 C8 1.3525(14) . ?
F11 C14 1.3508(15) . ?
F5 C6 1.3449(16) . ?
F1 C2 1.3493(16) . ?
F10 C12 1.3488(14) . ?
F15 C18 1.3522(16) . ?
O1 B1 1.5502(15) . ?
F9 C11 1.3457(15) . ?
F7 C9 1.3414(16) . ?
F12 C15 1.3456(16) . ?
F14 C17 1.3486(16) . ?
O2 C19 1.4423(16) . ?
O2 C22 1.4418(17) . ?
F2 C3 1.3435(18) . ?
F4 C5 1.3420(17) . ?
O3 C23 1.4617(18) . ?
O3 C26 1.4566(18) . ?
F3 C4 1.3394(16) . ?
F8 C10 1.3229(16) . ?
F13 C16 1.3208(16) . ?
C1 C6 1.3863(17) . ?
C1 C2 1.3901(18) . ?
C1 B1 1.6365(17) . ?
C7 C8 1.3955(16) . ?
C7 C12 1.3921(17) . ?
C7 B1 1.6383(18) . ?
C13 C14 1.3891(17) . ?
C13 C18 1.3895(17) . ?
C13 B1 1.6359(17) . ?
C8 C9 1.3757(18) . ?
C14 C15 1.3831(17) . ?
C12 C11 1.3868(18) . ?
C6 C5 1.3903(19) . ?
C2 C3 1.3854(18) . ?
C18 C17 1.3849(18) . ?
C11 C10 1.373(2) . ?
C10 C9 1.378(2) . ?
C15 C16 1.379(2) . ?
C3 C4 1.373(2) . ?
C17 C16 1.369(2) . ?
C19 C20a 1.502(3) . ?
C19 C20b 1.561(9) . ?
C5 C4 1.370(3) . ?
C23 C24a 1.490(2) . ?
C23 C24b 1.468(5) . ?
C26 C25 1.509(2) . ?
C22 C21a 1.494(6) . ?
C22 C21b 1.501(15) . ?
C20a C21a 1.532(6) . ?
C25 C24a 1.525(3) . ?
C25 C24b 1.409(5) . ?
C21b C20b 1.529(18) . ?

loop_
_geom_torsion_atom_site_label_1
_geom_torsion_atom_site_label_2
_geom_torsion_atom_site_label_3
_geom_torsion_atom_site_label_4
_geom_torsion
_geom_torsion_site_symmetry_1
_geom_torsion_site_symmetry_2
_geom_torsion_site_symmetry_3
_geom_torsion_site_symmetry_4
_geom_torsion_publ_flag
F6 C8 C7 C12 178.34(11) . . . . ?
F6 C8 C7 B1 -7.18(13) . . . . ?
F6 C8 C9 F7 -0.86(13) . . . . ?
F6 C8 C9 C10 -179.48(11) . . . . ?
F11 C14 C13 C18 -177.13(12) . . . . ?
F11 C14 C13 B1 1.63(15) . . . . ?
F11 C14 C15 F12 -2.69(14) . . . . ?
F11 C14 C15 C16 178.36(12) . . . . ?
F5 C6 C1 C2 -179.23(11) . . . . ?
F5 C6 C1 B1 -1.05(14) . . . . ?
F5 C6 C5 F4 0.30(12) . . . . ?
F5 C6 C5 C4 179.80(11) . . . . ?
F1 C2 C1 C6 179.06(11) . . . . ?
F1 C2 C1 B1 0.73(13) . . . . ?
F1 C2 C3 F2 1.61(13) . . . . ?
F1 C2 C3 C4 -179.09(11) . . . . ?
F10 C12 C7 C8 -178.03(12) . . . . ?
F10 C12 C7 B1 7.92(15) . . . . ?
F10 C12 C11 F9 -0.93(13) . . . . ?
F10 C12 C11 C10 178.61(11) . . . . ?
F15 C18 C13 C14 176.54(12) . . . . ?
F15 C18 C13 B1 -2.20(15) . . . . ?
F15 C18 C17 F14 2.20(14) . . . . ?
F15 C18 C17 C16 -177.74(12) . . . . ?
O1 B1 C1 C6 125.16(9) . . . . ?
O1 B1 C1 C2 -56.73(10) . . . . ?
O1 B1 C7 C8 -50.47(11) . . . . ?
O1 B1 C7 C12 123.26(9) . . . . ?
O1 B1 C13 C14 151.17(9) . . . . ?
O1 B1 C13 C18 -30.20(12) . . . . ?
F9 C11 C12 C7 179.28(11) . . . . ?
F9 C11 C10 F8 0.63(15) . . . . ?
F9 C11 C10 C9 179.45(13) . . . . ?
F7 C9 C8 C7 178.71(11) . . . . ?
F7 C9 C10 F8 0.80(15) . . . . ?
F7 C9 C10 C11 -178.03(13) . . . . ?
F12 C15 C14 C13 178.62(12) . . . . ?
F12 C15 C16 F13 -1.81(16) . . . . ?
F12 C15 C16 C17 -179.87(13) . . . . ?
F14 C17 C18 C13 -179.65(12) . . . . ?
F14 C17 C16 F13 2.89(16) . . . . ?
F14 C17 C16 C15 -179.06(13) . . . . ?
O2 C19 C20a C21a 18.3(2) . . . . ?
O2 C19 C20b C21b -34.3(5) . . . . ?
O2 C22 C21a C20a 37.92(19) . . . . ?
O2 C22 C21b C20b -13.2(4) . . . . ?
F2 C3 C2 C1 -178.85(11) . . . . ?
F2 C3 C4 F3 -0.90(14) . . . . ?
F2 C3 C4 C5 179.42(12) . . . . ?
F4 C5 C6 C1 -178.89(11) . . . . ?
F4 C5 C4 F3 -0.79(15) . . . . ?
F4 C5 C4 C3 178.88(12) . . . . ?
O3 C23 C24a C25 -26.09(15) . . . . ?
O3 C23 C24b C25 25.2(2) . . . . ?
O3 C26 C25 C24a -29.38(15) . . . . ?
O3 C26 C25 C24b 2.3(4) . . . . ?
F3 C4 C3 C2 179.79(12) . . . . ?
F3 C4 C5 C6 179.71(12) . . . . ?
F8 C10 C11 C12 -178.91(13) . . . . ?
F8 C10 C9 C8 179.44(13) . . . . ?
F13 C16 C15 C14 177.13(14) . . . . ?
F13 C16 C17 C18 -177.17(14) . . . . ?
C1 C6 C5 C4 0.61(14) . . . . ?
C1 C2 C3 C4 0.45(15) . . . . ?
C1 B1 C7 C8 64.69(11) . . . . ?
C1 B1 C7 C12 -121.59(11) . . . . ?
C1 B1 C13 C14 38.56(12) . . . . ?
C1 B1 C13 C18 -142.81(10) . . . . ?
C7 C8 C9 C10 0.09(15) . . . . ?
C7 C12 C11 C10 -1.19(15) . . . . ?
C7 B1 C13 C14 -92.36(11) . . . . ?
C7 B1 C13 C18 86.27(11) . . . . ?
C13 C14 C15 C16 -0.32(16) . . . . ?
C13 C18 C17 C16 0.42(16) . . . . ?
C8 C9 C10 C11 0.60(15) . . . . ?
C14 C15 C16 C17 -0.93(16) . . . . ?
C12 C11 C10 C9 -0.08(15) . . . . ?
C6 C5 C4 C3 -0.62(15) . . . . ?
C2 C3 C4 C5 0.12(15) . . . . ?
C18 C17 C16 C15 0.88(16) . . . . ?
C19 C20a C21a C22 -34.0(2) . . . . ?
C19 C20b C21b C22 28.4(6) . . . . ?
C23 C24a C25 C26 33.86(18) . . . . ?
C23 C24a C25 C24b -64.8(5) . . . . ?
C23 C24b C25 C26 -17.4(6) . . . . ?
C23 C24b C25 C24a 72.4(6) . . . . ?

loop_
_restr_equal_distance_atom_site_label_1
_restr_equal_distance_atom_site_label_2
_restr_equal_distance_site_symmetry_2
_restr_equal_distance_class_id
C26 C25 1 1
C25 C24a 1 1
C25 C24b 1 1
C24a C23 1 1
C24b C23 1 1

loop_
_restr_equal_distance_class_class_id
_restr_equal_distance_class_target_weight_param
_restr_equal_distance_class_average
_restr_equal_distance_class_esd
_restr_equal_distance_class_diff_max
1 0.0050 1.4803 0.0402 0.0708

loop_
_restr_U_similar_atom_site_label_1
_restr_U_similar_atom_site_label_2
_restr_U_similar_weight_param
C20a C21a 0.0400
C20a C21b 0.0400
C20a C20b 0.0400
C25 C24a 0.0100
C25 C24b 0.0100
C21a C21b 0.0400
C21a C20b 0.0400
C24a C24b 0.0100
C21b C20b 0.0400

loop_
_exptl_oxdiff_crystal_face_indexfrac_h
_exptl_oxdiff_crystal_face_indexfrac_k
_exptl_oxdiff_crystal_face_indexfrac_l
_exptl_oxdiff_crystal_face_x
_exptl_oxdiff_crystal_face_y
_exptl_oxdiff_crystal_face_z
-1.0000 4.9999 0.0000 -0.0413 0.1302 0.0424
0.0000 -4.9999 3.0000 0.0172 -0.1913 0.1618
-0.0000 4.9999 -3.0000 -0.0172 0.1913 -0.1618
1.0000 1.0000 -0.0000 0.0830 -0.0009 0.0013
-1.0000 -1.0000 0.0000 -0.0830 0.0009 -0.0013
0.0000 5.0001 4.0000 0.1040 -0.0037 0.3006
-1.0000 -5.0001 -3.0000 -0.1627 -0.0017 -0.2285
-5.0000 1.9998 0.0000 -0.3665 0.1555 0.0446
2.0000 -4.9999 -0.0000 0.1174 -0.1527 -0.0484
-0.0000 1.0000 0.0000 0.0069 0.0215 0.0073
0.0000 -1.0000 -0.0000 -0.0069 -0.0215 -0.0073
1.0000 5.0000 -0.0000 0.1108 0.0852 0.0304
